data_7133653
loop_
_publ_author_name
'Juneja, Navkiran'
'Hastings, Josephine L.'
'Stoll, William B.'
'Brennessel, William W.'
'Zarrella, Salvatore'
'Sornberger, Parker'
'Catalano, Luca'
'Korter, Timothy M.'
'Ruggiero, Michael T.'

_publ_section_title
;
 Fundamentally intertwined: anharmonic intermolecular interactions dictate
 both thermal expansion and terahertz lattice dynamics in molecular
 crystals.
;
_journal_issue 84
_journal_name_full 'Chemical communications (Cambridge, England)'
_journal_page_first 12169
_journal_page_last 12172
_journal_paper_doi 10.1039/d4cc03307h
_journal_volume 60
_journal_year 2024
_chemical_formula_moiety 'C9 H6 O6, 2(C10 H8 N4)'
_chemical_formula_sum 'C29 H22 N8 O6'
_chemical_formula_weight 578.54
_space_group_crystal_system monoclinic
_space_group_IT_number 14
_space_group_name_Hall '-P 2ybc'
_space_group_name_H-M_alt 'P 1 21/c 1'
_atom_sites_solution_hydrogens geom
_atom_sites_solution_primary dual
_audit_creation_date 2024-07-26
_audit_creation_method
;
Olex2 1.5
(compiled 2023.03.06 svn.rbb2c1857 for OlexSys, GUI svn.r6748)
;
_audit_update_record
;
2024-08-14 deposited with the CCDC.	2024-09-02 downloaded from the CCDC.
;
_cell_angle_alpha 90
_cell_angle_beta 110.3440(10)
_cell_angle_gamma 90
_cell_formula_units_Z 4
_cell_length_a 13.9549(2)
_cell_length_b 12.38820(10)
_cell_length_c 16.6141(2)
_cell_measurement_reflns_used 20818
_cell_measurement_temperature 110.02(10)
_cell_measurement_theta_max 79.4880
_cell_measurement_theta_min 3.5750
_cell_volume 2693.02(6)
_computing_cell_refinement 'CrysAlisPro 1.171.42.101a (Rigaku OD, 2023)'
_computing_data_collection 'CrysAlisPro 1.171.42.101a (Rigaku OD, 2023)'
_computing_data_reduction 'CrysAlisPro 1.171.42.101a (Rigaku OD, 2023)'
_computing_molecular_graphics 'Olex2 1.5 (Dolomanov et al., 2009)'
_computing_publication_material 'Olex2 1.5 (Dolomanov et al., 2009)'
_computing_structure_refinement 'SHELXL 2018/3 (Sheldrick, 2015)'
_computing_structure_solution 'SHELXT 2018/2 (Sheldrick, 2018)'
_diffrn_ambient_environment N~2~
_diffrn_ambient_temperature 110.02(10)
_diffrn_detector 'Hybrid Pixel Array Detector'
_diffrn_detector_area_resol_mean 10.0000
_diffrn_detector_type HyPix
_diffrn_measured_fraction_theta_full 1.000
_diffrn_measured_fraction_theta_max 0.988
_diffrn_measurement_details
;
List of Runs (angles in degrees, time in seconds):

  # Type    Start    End  Width  t~exp~   \w     \q     \k     \f   Frames
#--------------------------------------------------------------------------
  1  \w   -121.00 -34.00   0.50    0.28    --  -47.28 -24.00 178.00  174
  2  \w    -15.00  27.00   0.50    0.28    --  -47.28  24.00 -16.00   84
  3  \w     35.00 122.00   0.50    0.28    --   47.28  24.00 -16.00  174
  4  \w    -27.00  35.00   0.50    0.28    --   47.28 -24.00 178.00  124
  5  \w   -166.00 -78.00   0.50    1.10    --  -91.75 -24.00 178.00  176
  6  \w    101.00 178.00   0.50    1.10    --  113.25  24.00 -16.00  154
  7  \w    -31.00  26.00   0.50    0.28    --  -47.28  38.00 120.00  114
  8  \w    -10.00  28.00   0.50    0.28    --  -47.28  19.00  30.00   76
  9  \w    -31.00  26.00   0.50    0.28    --  -47.28  38.00 -60.00  114
 10  \w    -86.00 -13.00   0.50    0.28    --  -47.28 125.00-180.00  146
 11  \w    -63.00 -19.00   0.50    1.10    --  -91.75  61.00 150.00   88
 12  \w     42.00  83.00   0.50    1.10    --  113.25 -61.00-180.00   82
 13  \w     42.00  83.00   0.50    1.10    --  113.25 -61.00 -30.00   82
 14  \w     42.00  83.00   0.50    1.10    --  113.25 -61.00-150.00   82
 15  \w     42.00  83.00   0.50    1.10    --  113.25 -61.00 -60.00   82
 16  \w     44.00 111.00   0.50    1.10    --  113.25-125.00 120.00  134
 17  \w     41.00 178.00   0.50    1.10    --  113.25   0.00 120.00  274
 18  \w    101.00 178.00   0.50    1.10    --  113.25  30.00 -90.00  154
 19  \w     42.00  83.00   0.50    1.10    --  113.25 -61.00  30.00   82
 20  \w     42.00 106.00   0.50    1.10    --  113.25 -94.00 120.00  128
 21  \w     42.00  83.00   0.50    1.10    --  113.25 -61.00-120.00   82
 22  \w     44.00 111.00   0.50    1.10    --  113.25-125.00 120.00  134
 23  \w     42.00 106.00   0.50    1.10    --  113.25 -94.00  90.00  128
 24  \w     42.00  83.00   0.50    1.10    --  113.25 -61.00 150.00   82
 25  \w     42.00  83.00   0.50    1.10    --  113.25 -61.00 -90.00   82
 26  \w    101.00 178.00   0.50    1.10    --  113.25  30.00 -60.00  154
 27  \w     42.00 106.00   0.50    1.10    --  113.25 -94.00 -30.00  128
 28  \w     41.00 178.00   0.50    1.10    --  113.25   0.00 -60.00  274
 29  \w     42.00 102.00   0.50    1.10    --  113.25 -94.00-180.00  120
 30  \w     69.00  95.00   0.50    1.10    --  113.25 -94.00 -90.00   52
 31  \w     50.00  77.00   0.50    1.10    --  113.25 -61.00  60.00   54
 32  \w     50.00  83.00   0.50    1.10    --  113.25 -61.00   0.00   66
;
_diffrn_measurement_device 'four-circle diffractometer'
_diffrn_measurement_device_type 'XtaLAB Synergy, Dualflex, HyPix'
_diffrn_measurement_method '\w scans'
_diffrn_orient_matrix_type 'CrysAlisPro convention (1999,Acta A55,543-557)'
_diffrn_orient_matrix_UB_11 0.1013162000
_diffrn_orient_matrix_UB_12 0.0066561000
_diffrn_orient_matrix_UB_13 0.0765576000
_diffrn_orient_matrix_UB_21 0.0549799000
_diffrn_orient_matrix_UB_22 0.0388483000
_diffrn_orient_matrix_UB_23 -0.0606406000
_diffrn_orient_matrix_UB_31 -0.0238386000
_diffrn_orient_matrix_UB_32 0.1179627000
_diffrn_orient_matrix_UB_33 0.0156586000
_diffrn_radiation_monochromator mirror
_diffrn_radiation_probe x-ray
_diffrn_radiation_type 'Cu K\a'
_diffrn_radiation_wavelength 1.54184
_diffrn_reflns_av_R_equivalents 0.0471
_diffrn_reflns_av_unetI/netI 0.0310
_diffrn_reflns_Laue_measured_fraction_full 1.000
_diffrn_reflns_Laue_measured_fraction_max 0.988
_diffrn_reflns_limit_h_max 17
_diffrn_reflns_limit_h_min -17
_diffrn_reflns_limit_k_max 15
_diffrn_reflns_limit_k_min -9
_diffrn_reflns_limit_l_max 21
_diffrn_reflns_limit_l_min -21
_diffrn_reflns_number 35109
_diffrn_reflns_point_group_measured_fraction_full 1.000
_diffrn_reflns_point_group_measured_fraction_max 0.988
_diffrn_reflns_theta_full 67.684
_diffrn_reflns_theta_max 80.223
_diffrn_reflns_theta_min 3.378
_diffrn_source 'micro-focus sealed X-ray tube'
_diffrn_source_type 'PhotonJet (Cu) X-ray Source'
_exptl_absorpt_coefficient_mu 0.866
_exptl_absorpt_correction_T_max 1.00000
_exptl_absorpt_correction_T_min 0.73827
_exptl_absorpt_correction_type multi-scan
_exptl_absorpt_process_details
;
CrysAlisPro 1.171.42.101a (Rigaku Oxford Diffraction, 2023)
Empirical absorption correction using spherical harmonics,
implemented in SCALE3 ABSPACK scaling algorithm.
;
_exptl_crystal_colour 'clear dark orange'
_exptl_crystal_colour_lustre clear
_exptl_crystal_colour_modifier dark
_exptl_crystal_colour_primary orange
_exptl_crystal_density_diffrn 1.427
_exptl_crystal_description irregular
_exptl_crystal_F_000 1200
_exptl_crystal_recrystallization_method 'Crystals were grown from DMSO'
_exptl_crystal_size_max 0.4
_exptl_crystal_size_mid 0.354
_exptl_crystal_size_min 0.126
_refine_diff_density_max 0.364
_refine_diff_density_min -0.308
_refine_diff_density_rms 0.059
_refine_ls_extinction_method none
_refine_ls_goodness_of_fit_ref 1.047
_refine_ls_hydrogen_treatment constr
_refine_ls_matrix_type full
_refine_ls_number_parameters 391
_refine_ls_number_reflns 5808
_refine_ls_number_restraints 0
_refine_ls_restrained_S_all 1.047
_refine_ls_R_factor_all 0.0515
_refine_ls_R_factor_gt 0.0490
_refine_ls_shift/su_max 0.000
_refine_ls_shift/su_mean 0.000
_refine_ls_structure_factor_coef Fsqd
_refine_ls_weighting_details 'w=1/[\s^2^(Fo^2^)+(0.0802P)^2^+1.2259P] where P=(Fo^2^+2Fc^2^)/3'
_refine_ls_weighting_scheme calc
_refine_ls_wR_factor_gt 0.1376
_refine_ls_wR_factor_ref 0.1402
_reflns_Friedel_coverage 0.000
_reflns_number_gt 5381
_reflns_number_total 5808
_reflns_threshold_expression 'I > 2\s(I)'
_cod_data_source_file d4cc03307h3.cif
_cod_data_source_block TMA_azo_2_110_00_auto
_cod_depositor_comments 'Adding full bibliography for 7133650--7133654.cif.'
_cod_database_code 7133653
_shelx_shelxl_version_number 2018/3
_chemical_oxdiff_formula 'C11 H10 N O'
_shelx_space_group_comment
;
The symmetry employed for this shelxl refinement is uniquely defined
by the following loop, which should always be used as a source of
symmetry information in preference to the above space-group names.
They are only intended as comments.
;
_shelx_estimated_absorpt_t_max 0.899
_shelx_estimated_absorpt_t_min 0.723
_olex2_refinement_description
;
1. Fixed Uiso
 At 1.2 times of:
  All C(H) groups
 At 1.5 times of:
  All O(H) groups
2.a Aromatic/amide H refined with riding coordinates:
 C2(H2), C6(H6A), C4(H4), C26(H26), C28(H28), C27(H27), C24(H24), C21(H21),
 C13(H13), C23(H23), C20(H20), C19(H19), C16(H16), C29(H29), C14(H14), C10(H10),
  C11(H11), C17(H17), C18(H18)
2.b Idealised tetrahedral OH refined as rotating group:
 O6(H6), O1(H1), O3(H3)
;
_olex2_exptl_crystal_mounting_method 'Crystal was mounted on a 100 um MiTeGen cryoloop'
_olex2_submission_special_instructions 'No special instructions were received'
_oxdiff_exptl_absorpt_empirical_details
;
Empirical correction (ABSPACK) includes:
- Absorption correction using spherical harmonics
- Frame scaling
- Detector area scaling
;
_oxdiff_exptl_absorpt_empirical_full_max 1.353
_oxdiff_exptl_absorpt_empirical_full_min 0.727

loop_
_space_group_symop_operation_xyz
'x, y, z'
'-x, y+1/2, -z+1/2'
'-x, -y, -z'
'x, -y-1/2, z-1/2'

loop_
_atom_site_label
_atom_site_type_symbol
_atom_site_fract_x
_atom_site_fract_y
_atom_site_fract_z
_atom_site_U_iso_or_equiv
_atom_site_adp_type
_atom_site_occupancy
_atom_site_site_symmetry_order
_atom_site_calc_flag
_atom_site_refinement_flags_posn
_atom_site_refinement_flags_adp
_atom_site_refinement_flags_occupancy
_atom_site_disorder_assembly
_atom_site_disorder_group
O6 O 0.25044(8) 1.07062(8) 0.30864(7) 0.0284(2) Uani 1 1 d . . . . .
H6 H 0.260329 1.120809 0.278434 0.043 Uiso 1 1 calc R U . . .
O1 O 0.12965(9) 0.90833(8) 0.52188(7) 0.0297(2) Uani 1 1 d . . . . .
H1 H 0.106980 0.908612 0.562560 0.045 Uiso 1 1 calc R U . . .
O3 O 0.35921(9) 0.51833(8) 0.42258(8) 0.0307(3) Uani 1 1 d . . . . .
H3 H 0.395570 0.465386 0.419858 0.046 Uiso 1 1 calc R U . . .
O4 O 0.45477(9) 0.60546(8) 0.35929(8) 0.0342(3) Uani 1 1 d . . . . .
O2 O 0.15701(9) 0.73304(8) 0.55617(7) 0.0318(3) Uani 1 1 d . . . . .
O5 O 0.34277(10) 0.97498(9) 0.24718(8) 0.0384(3) Uani 1 1 d . . . . .
N8 N 0.70900(10) -0.26771(9) 0.27473(8) 0.0263(3) Uani 1 1 d . . . . .
N5 N 0.46322(10) 0.34847(10) 0.41090(8) 0.0271(3) Uani 1 1 d . . . . .
N2 N -0.04177(10) 0.90060(10) 0.86208(9) 0.0296(3) Uani 1 1 d . . . . .
N3 N -0.05254(10) 0.80954(10) 0.89021(8) 0.0278(3) Uani 1 1 d . . . . .
N1 N 0.07074(10) 0.91085(10) 0.65835(9) 0.0290(3) Uani 1 1 d . . . . .
N4 N -0.18542(11) 0.80767(11) 1.08288(9) 0.0339(3) Uani 1 1 d . . . . .
N6 N 0.61587(10) 0.08338(10) 0.35464(8) 0.0288(3) Uani 1 1 d . . . . .
N7 N 0.59467(10) -0.00750(10) 0.37524(9) 0.0295(3) Uani 1 1 d . . . . .
C1 C 0.22027(11) 0.80570(11) 0.45198(9) 0.0234(3) Uani 1 1 d . . . . .
C2 C 0.26790(11) 0.70896(11) 0.44495(9) 0.0236(3) Uani 1 1 d . . . . .
H2 H 0.259817 0.647039 0.475713 0.028 Uiso 1 1 calc R U . . .
C5 C 0.28527(11) 0.88854(11) 0.34967(9) 0.0243(3) Uani 1 1 d . . . . .
C7 C 0.16539(11) 0.81098(11) 0.51483(10) 0.0252(3) Uani 1 1 d . . . . .
C6 C 0.22926(11) 0.89565(11) 0.40452(9) 0.0237(3) Uani 1 1 d . . . . .
H6A H 0.197221 0.961692 0.409585 0.028 Uiso 1 1 calc R U . . .
C4 C 0.33540(11) 0.79281(11) 0.34540(9) 0.0246(3) Uani 1 1 d . . . . .
H4 H 0.375637 0.788650 0.309655 0.030 Uiso 1 1 calc R U . . .
C26 C 0.70613(12) -0.07704(11) 0.29695(10) 0.0275(3) Uani 1 1 d . . . . .
H26 H 0.728112 -0.006694 0.288592 0.033 Uiso 1 1 calc R U . . .
C3 C 0.32716(11) 0.70307(11) 0.39297(9) 0.0238(3) Uani 1 1 d . . . . .
C28 C 0.64780(12) -0.28233(11) 0.32007(10) 0.0273(3) Uani 1 1 d . . . . .
H28 H 0.627960 -0.353687 0.328236 0.033 Uiso 1 1 calc R U . . .
C12 C -0.00104(11) 0.89781(12) 0.79411(10) 0.0266(3) Uani 1 1 d . . . . .
C27 C 0.73796(12) -0.16683(11) 0.26380(10) 0.0266(3) Uani 1 1 d . . . . .
H27 H 0.782167 -0.156914 0.231955 0.032 Uiso 1 1 calc R U . . .
C22 C 0.56343(12) 0.16987(11) 0.37896(9) 0.0265(3) Uani 1 1 d . . . . .
C15 C -0.09639(11) 0.81450(12) 0.95646(10) 0.0263(3) Uani 1 1 d . . . . .
C8 C 0.38732(11) 0.60380(11) 0.38959(9) 0.0253(3) Uani 1 1 d . . . . .
C25 C 0.64057(11) -0.09292(11) 0.34318(10) 0.0263(3) Uani 1 1 d . . . . .
C9 C 0.29580(12) 0.98201(11) 0.29603(10) 0.0259(3) Uani 1 1 d . . . . .
C24 C 0.44287(12) 0.24906(12) 0.43304(10) 0.0281(3) Uani 1 1 d . . . . .
H24 H 0.392898 0.241407 0.459534 0.034 Uiso 1 1 calc R U . . .
C21 C 0.58544(12) 0.27244(12) 0.35643(10) 0.0281(3) Uani 1 1 d . . . . .
H21 H 0.634990 0.282594 0.329798 0.034 Uiso 1 1 calc R U . . .
C13 C 0.03834(13) 0.80672(12) 0.76764(10) 0.0299(3) Uani 1 1 d . . . . .
H13 H 0.041155 0.739183 0.795458 0.036 Uiso 1 1 calc R U . . .
C23 C 0.49148(12) 0.15723(12) 0.41899(10) 0.0284(3) Uani 1 1 d . . . . .
H23 H 0.476247 0.088030 0.436058 0.034 Uiso 1 1 calc R U . . .
C20 C 0.53350(12) 0.35948(12) 0.37368(10) 0.0276(3) Uani 1 1 d . . . . .
H20 H 0.548394 0.429799 0.358460 0.033 Uiso 1 1 calc R U . . .
C19 C -0.11389(12) 0.71655(12) 0.98935(10) 0.0291(3) Uani 1 1 d . . . . .
H19 H -0.095845 0.650398 0.969415 0.035 Uiso 1 1 calc R U . . .
C16 C -0.12406(13) 0.90989(12) 0.98718(11) 0.0316(3) Uani 1 1 d . . . . .
H16 H -0.113287 0.978210 0.965786 0.038 Uiso 1 1 calc R U . . .
C29 C 0.61200(12) -0.19671(12) 0.35581(10) 0.0276(3) Uani 1 1 d . . . . .
H29 H 0.568822 -0.209215 0.388216 0.033 Uiso 1 1 calc R U . . .
C14 C 0.07316(13) 0.81732(12) 0.69984(11) 0.0310(3) Uani 1 1 d . . . . .
H14 H 0.100194 0.755377 0.681598 0.037 Uiso 1 1 calc R U . . .
C10 C 0.03387(13) 0.99795(13) 0.68500(11) 0.0314(3) Uani 1 1 d . . . . .
H10 H 0.032084 1.064512 0.656116 0.038 Uiso 1 1 calc R U . . .
C11 C -0.00186(13) 0.99528(13) 0.75299(11) 0.0318(3) Uani 1 1 d . . . . .
H11 H -0.026447 1.058985 0.771073 0.038 Uiso 1 1 calc R U . . .
C17 C -0.16763(13) 0.90145(13) 1.04972(11) 0.0343(3) Uani 1 1 d . . . . .
H17 H -0.186397 0.966348 1.070872 0.041 Uiso 1 1 calc R U . . .
C18 C -0.15839(13) 0.71770(13) 1.05207(11) 0.0326(3) Uani 1 1 d . . . . .
H18 H -0.170360 0.650483 1.074434 0.039 Uiso 1 1 calc R U . . .

loop_
_atom_site_aniso_label
_atom_site_aniso_U_11
_atom_site_aniso_U_22
_atom_site_aniso_U_33
_atom_site_aniso_U_23
_atom_site_aniso_U_13
_atom_site_aniso_U_12
O6 0.0368(6) 0.0131(4) 0.0413(6) 0.0053(4) 0.0212(5) 0.0027(4)
O1 0.0417(6) 0.0182(5) 0.0377(6) 0.0026(4) 0.0246(5) 0.0056(4)
O3 0.0387(6) 0.0118(4) 0.0492(6) 0.0030(4) 0.0247(5) 0.0034(4)
O4 0.0413(6) 0.0187(5) 0.0531(7) 0.0032(5) 0.0296(6) 0.0046(4)
O2 0.0420(6) 0.0199(5) 0.0421(6) 0.0071(4) 0.0253(5) 0.0033(4)
O5 0.0598(8) 0.0197(5) 0.0504(7) 0.0066(5) 0.0376(6) 0.0058(5)
N8 0.0310(6) 0.0165(5) 0.0318(6) -0.0028(5) 0.0113(5) 0.0010(5)
N5 0.0318(6) 0.0170(5) 0.0321(6) -0.0006(5) 0.0107(5) 0.0031(5)
N2 0.0366(7) 0.0226(6) 0.0334(7) 0.0011(5) 0.0171(6) -0.0001(5)
N3 0.0317(6) 0.0222(6) 0.0320(6) 0.0009(5) 0.0141(5) 0.0003(5)
N1 0.0314(6) 0.0250(6) 0.0341(7) 0.0014(5) 0.0159(5) 0.0007(5)
N4 0.0375(7) 0.0299(7) 0.0405(7) 0.0029(6) 0.0213(6) 0.0025(5)
N6 0.0336(7) 0.0188(6) 0.0350(7) -0.0013(5) 0.0134(5) 0.0021(5)
N7 0.0348(7) 0.0184(6) 0.0376(7) -0.0033(5) 0.0154(6) 0.0018(5)
C1 0.0265(7) 0.0156(6) 0.0297(7) 0.0000(5) 0.0116(6) -0.0004(5)
C2 0.0280(7) 0.0140(6) 0.0296(7) 0.0006(5) 0.0109(6) -0.0011(5)
C5 0.0283(7) 0.0152(6) 0.0302(7) 0.0011(5) 0.0112(6) -0.0002(5)
C7 0.0273(7) 0.0173(6) 0.0326(7) 0.0004(5) 0.0126(6) 0.0010(5)
C6 0.0272(7) 0.0135(6) 0.0307(7) -0.0004(5) 0.0103(6) 0.0011(5)
C4 0.0294(7) 0.0167(6) 0.0310(7) -0.0001(5) 0.0146(6) -0.0002(5)
C26 0.0332(7) 0.0155(6) 0.0341(7) -0.0010(5) 0.0123(6) -0.0016(5)
C3 0.0275(7) 0.0146(6) 0.0295(7) -0.0008(5) 0.0101(6) -0.0001(5)
C28 0.0308(7) 0.0174(6) 0.0342(7) -0.0016(5) 0.0120(6) -0.0013(5)
C12 0.0289(7) 0.0231(7) 0.0300(7) -0.0006(5) 0.0128(6) -0.0008(5)
C27 0.0304(7) 0.0185(6) 0.0332(7) -0.0007(5) 0.0140(6) 0.0006(5)
C22 0.0308(7) 0.0181(7) 0.0287(7) -0.0028(5) 0.0081(6) 0.0038(5)
C15 0.0269(7) 0.0237(7) 0.0299(7) 0.0004(5) 0.0120(6) 0.0000(5)
C8 0.0323(7) 0.0148(6) 0.0308(7) -0.0009(5) 0.0136(6) 0.0007(5)
C25 0.0289(7) 0.0195(7) 0.0294(7) -0.0039(5) 0.0086(6) 0.0025(5)
C9 0.0311(7) 0.0159(6) 0.0331(7) 0.0019(5) 0.0143(6) 0.0005(5)
C24 0.0311(7) 0.0188(7) 0.0357(8) -0.0003(6) 0.0132(6) 0.0016(5)
C21 0.0332(7) 0.0215(7) 0.0306(7) 0.0009(5) 0.0122(6) 0.0036(6)
C13 0.0369(8) 0.0209(7) 0.0338(8) 0.0024(6) 0.0147(6) 0.0015(6)
C23 0.0326(7) 0.0168(6) 0.0343(7) -0.0002(5) 0.0097(6) 0.0006(5)
C20 0.0334(7) 0.0186(7) 0.0299(7) 0.0012(5) 0.0097(6) 0.0021(6)
C19 0.0325(7) 0.0215(7) 0.0343(8) -0.0007(6) 0.0128(6) 0.0012(6)
C16 0.0381(8) 0.0211(7) 0.0405(8) 0.0006(6) 0.0197(7) -0.0005(6)
C29 0.0302(7) 0.0222(7) 0.0327(7) -0.0023(6) 0.0137(6) 0.0008(6)
C14 0.0363(8) 0.0233(7) 0.0366(8) 0.0014(6) 0.0168(7) 0.0031(6)
C10 0.0378(8) 0.0228(7) 0.0381(8) 0.0029(6) 0.0190(7) 0.0009(6)
C11 0.0390(8) 0.0213(7) 0.0404(8) 0.0003(6) 0.0206(7) 0.0021(6)
C17 0.0410(9) 0.0253(8) 0.0430(9) -0.0008(6) 0.0228(7) 0.0030(6)
C18 0.0373(8) 0.0250(7) 0.0391(8) 0.0040(6) 0.0177(7) 0.0000(6)

loop_
_atom_type_symbol
_atom_type_description
_atom_type_scat_dispersion_real
_atom_type_scat_dispersion_imag
_atom_type_scat_source
C C 0.0181 0.0091 'International Tables Vol C Tables 4.2.6.8 and 6.1.1.4'
H H 0.0000 0.0000 'International Tables Vol C Tables 4.2.6.8 and 6.1.1.4'
N N 0.0311 0.0180 'International Tables Vol C Tables 4.2.6.8 and 6.1.1.4'
O O 0.0492 0.0322 'International Tables Vol C Tables 4.2.6.8 and 6.1.1.4'

loop_
_geom_angle_atom_site_label_1
_geom_angle_atom_site_label_2
_geom_angle_atom_site_label_3
_geom_angle
_geom_angle_site_symmetry_1
_geom_angle_site_symmetry_3
_geom_angle_publ_flag
C9 O6 H6 109.5 . . ?
C7 O1 H1 109.5 . . ?
C8 O3 H3 109.5 . . ?
C28 N8 C27 118.96(12) . . ?
C20 N5 C24 118.65(12) . . ?
N3 N2 C12 113.94(12) . . ?
N2 N3 C15 112.77(12) . . ?
C10 N1 C14 118.09(13) . . ?
C18 N4 C17 116.57(13) . . ?
N7 N6 C22 113.97(13) . . ?
N6 N7 C25 112.77(13) . . ?
C2 C1 C7 118.07(12) . . ?
C2 C1 C6 119.97(13) . . ?
C6 C1 C7 121.87(12) . . ?
C1 C2 H2 120.0 . . ?
C3 C2 C1 120.07(12) . . ?
C3 C2 H2 120.0 . . ?
C6 C5 C9 122.20(12) . . ?
C4 C5 C6 119.55(13) . . ?
C4 C5 C9 118.23(13) . . ?
O1 C7 C1 113.65(12) . . ?
O2 C7 O1 124.08(13) . . ?
O2 C7 C1 122.25(13) . . ?
C1 C6 H6A 120.0 . . ?
C5 C6 C1 119.99(12) . . ?
C5 C6 H6A 120.0 . . ?
C5 C4 H4 119.7 . . ?
C5 C4 C3 120.65(13) . . ?
C3 C4 H4 119.7 . . ?
C27 C26 H26 121.0 . . ?
C27 C26 C25 117.93(13) . . ?
C25 C26 H26 121.0 . . ?
C2 C3 C4 119.69(12) . . ?
C2 C3 C8 121.85(12) . . ?
C4 C3 C8 118.40(13) . . ?
N8 C28 H28 118.9 . . ?
N8 C28 C29 122.24(13) . . ?
C29 C28 H28 118.9 . . ?
C13 C12 N2 125.32(13) . . ?
C11 C12 N2 115.52(13) . . ?
C11 C12 C13 119.16(14) . . ?
N8 C27 C26 122.75(13) . . ?
N8 C27 H27 118.6 . . ?
C26 C27 H27 118.6 . . ?
C21 C22 N6 115.19(13) . . ?
C21 C22 C23 119.69(13) . . ?
C23 C22 N6 125.06(13) . . ?
C19 C15 N3 116.44(13) . . ?
C19 C15 C16 119.23(13) . . ?
C16 C15 N3 124.31(13) . . ?
O3 C8 C3 113.13(12) . . ?
O4 C8 O3 125.08(13) . . ?
O4 C8 C3 121.79(13) . . ?
C26 C25 N7 124.28(13) . . ?
C29 C25 N7 116.13(13) . . ?
C29 C25 C26 119.49(13) . . ?
O6 C9 C5 113.36(12) . . ?
O5 C9 O6 124.58(13) . . ?
O5 C9 C5 122.06(13) . . ?
N5 C24 H24 118.5 . . ?
N5 C24 C23 122.96(14) . . ?
C23 C24 H24 118.5 . . ?
C22 C21 H21 120.8 . . ?
C20 C21 C22 118.44(14) . . ?
C20 C21 H21 120.8 . . ?
C12 C13 H13 121.0 . . ?
C14 C13 C12 118.08(14) . . ?
C14 C13 H13 121.0 . . ?
C22 C23 H23 121.2 . . ?
C24 C23 C22 117.69(14) . . ?
C24 C23 H23 121.2 . . ?
N5 C20 C21 122.55(14) . . ?
N5 C20 H20 118.7 . . ?
C21 C20 H20 118.7 . . ?
C15 C19 H19 120.9 . . ?
C18 C19 C15 118.25(14) . . ?
C18 C19 H19 120.9 . . ?
C15 C16 H16 121.2 . . ?
C17 C16 C15 117.57(14) . . ?
C17 C16 H16 121.2 . . ?
C28 C29 H29 120.7 . . ?
C25 C29 C28 118.61(14) . . ?
C25 C29 H29 120.7 . . ?
N1 C14 C13 123.25(14) . . ?
N1 C14 H14 118.4 . . ?
C13 C14 H14 118.4 . . ?
N1 C10 H10 118.6 . . ?
N1 C10 C11 122.73(14) . . ?
C11 C10 H10 118.6 . . ?
C12 C11 H11 120.7 . . ?
C10 C11 C12 118.66(14) . . ?
C10 C11 H11 120.7 . . ?
N4 C17 C16 124.53(14) . . ?
N4 C17 H17 117.7 . . ?
C16 C17 H17 117.7 . . ?
N4 C18 C19 123.86(14) . . ?
N4 C18 H18 118.1 . . ?
C19 C18 H18 118.1 . . ?

loop_
_geom_bond_atom_site_label_1
_geom_bond_atom_site_label_2
_geom_bond_distance
_geom_bond_site_symmetry_2
_geom_bond_publ_flag
O6 H6 0.8400 . ?
O6 C9 1.3198(17) . ?
O1 H1 0.8400 . ?
O1 C7 1.3257(17) . ?
O3 H3 0.8400 . ?
O3 C8 1.3134(17) . ?
O4 C8 1.2121(18) . ?
O2 C7 1.2139(18) . ?
O5 C9 1.2107(18) . ?
N8 C28 1.333(2) . ?
N8 C27 1.3451(18) . ?
N5 C24 1.3436(19) . ?
N5 C20 1.336(2) . ?
N2 N3 1.2501(18) . ?
N2 C12 1.4302(19) . ?
N3 C15 1.4345(18) . ?
N1 C14 1.343(2) . ?
N1 C10 1.335(2) . ?
N4 C17 1.345(2) . ?
N4 C18 1.334(2) . ?
N6 N7 1.2421(18) . ?
N6 C22 1.4328(18) . ?
N7 C25 1.4321(18) . ?
C1 C2 1.3949(19) . ?
C1 C7 1.4956(19) . ?
C1 C6 1.3956(19) . ?
C2 H2 0.9500 . ?
C2 C3 1.390(2) . ?
C5 C6 1.394(2) . ?
C5 C4 1.3913(19) . ?
C5 C9 1.4992(19) . ?
C6 H6A 0.9500 . ?
C4 H4 0.9500 . ?
C4 C3 1.3917(19) . ?
C26 H26 0.9500 . ?
C26 C27 1.381(2) . ?
C26 C25 1.398(2) . ?
C3 C8 1.5009(19) . ?
C28 H28 0.9500 . ?
C28 C29 1.391(2) . ?
C12 C13 1.392(2) . ?
C12 C11 1.385(2) . ?
C27 H27 0.9500 . ?
C22 C21 1.389(2) . ?
C22 C23 1.393(2) . ?
C15 C19 1.387(2) . ?
C15 C16 1.394(2) . ?
C25 C29 1.384(2) . ?
C24 H24 0.9500 . ?
C24 C23 1.385(2) . ?
C21 H21 0.9500 . ?
C21 C20 1.384(2) . ?
C13 H13 0.9500 . ?
C13 C14 1.379(2) . ?
C23 H23 0.9500 . ?
C20 H20 0.9500 . ?
C19 H19 0.9500 . ?
C19 C18 1.386(2) . ?
C16 H16 0.9500 . ?
C16 C17 1.378(2) . ?
C29 H29 0.9500 . ?
C14 H14 0.9500 . ?
C10 H10 0.9500 . ?
C10 C11 1.385(2) . ?
C11 H11 0.9500 . ?
C17 H17 0.9500 . ?
C18 H18 0.9500 . ?

loop_
_geom_hbond_atom_site_label_D
_geom_hbond_atom_site_label_H
_geom_hbond_atom_site_label_A
_geom_hbond_distance_DH
_geom_hbond_distance_HA
_geom_hbond_distance_DA
_geom_hbond_angle_DHA
_geom_hbond_site_symmetry_A
_geom_hbond_publ_flag
O6 H6 N8 0.84 1.77 2.6068(16) 173.7 2_665 yes
O1 H1 N1 0.84 1.83 2.6671(16) 174.3 . yes
O3 H3 N5 0.84 1.76 2.6015(16) 175.6 . yes

loop_
_geom_torsion_atom_site_label_1
_geom_torsion_atom_site_label_2
_geom_torsion_atom_site_label_3
_geom_torsion_atom_site_label_4
_geom_torsion
_geom_torsion_site_symmetry_1
_geom_torsion_site_symmetry_2
_geom_torsion_site_symmetry_3
_geom_torsion_site_symmetry_4
_geom_torsion_publ_flag
N8 C28 C29 C25 0.4(2) . . . . ?
N5 C24 C23 C22 -0.9(2) . . . . ?
N2 N3 C15 C19 178.06(14) . . . . ?
N2 N3 C15 C16 -0.3(2) . . . . ?
N2 C12 C13 C14 178.90(15) . . . . ?
N2 C12 C11 C10 -178.28(15) . . . . ?
N3 N2 C12 C13 -9.2(2) . . . . ?
N3 N2 C12 C11 171.01(14) . . . . ?
N3 C15 C19 C18 -178.52(14) . . . . ?
N3 C15 C16 C17 178.49(15) . . . . ?
N1 C10 C11 C12 -1.2(3) . . . . ?
N6 N7 C25 C26 2.8(2) . . . . ?
N6 N7 C25 C29 -173.50(14) . . . . ?
N6 C22 C21 C20 176.55(14) . . . . ?
N6 C22 C23 C24 -175.81(14) . . . . ?
N7 N6 C22 C21 -179.78(14) . . . . ?
N7 N6 C22 C23 -2.5(2) . . . . ?
N7 C25 C29 C28 174.95(14) . . . . ?
C1 C2 C3 C4 -2.6(2) . . . . ?
C1 C2 C3 C8 174.42(13) . . . . ?
C2 C1 C7 O1 174.92(13) . . . . ?
C2 C1 C7 O2 -3.7(2) . . . . ?
C2 C1 C6 C5 0.4(2) . . . . ?
C2 C3 C8 O3 15.5(2) . . . . ?
C2 C3 C8 O4 -164.25(15) . . . . ?
C5 C4 C3 C2 0.3(2) . . . . ?
C5 C4 C3 C8 -176.77(13) . . . . ?
C7 C1 C2 C3 -174.42(13) . . . . ?
C7 C1 C6 C5 176.91(13) . . . . ?
C6 C1 C2 C3 2.2(2) . . . . ?
C6 C1 C7 O1 -1.6(2) . . . . ?
C6 C1 C7 O2 179.79(15) . . . . ?
C6 C5 C4 C3 2.3(2) . . . . ?
C6 C5 C9 O6 2.3(2) . . . . ?
C6 C5 C9 O5 -178.49(15) . . . . ?
C4 C5 C6 C1 -2.7(2) . . . . ?
C4 C5 C9 O6 -176.19(13) . . . . ?
C4 C5 C9 O5 3.0(2) . . . . ?
C4 C3 C8 O3 -167.50(13) . . . . ?
C4 C3 C8 O4 12.8(2) . . . . ?
C26 C25 C29 C28 -1.5(2) . . . . ?
C28 N8 C27 C26 -0.7(2) . . . . ?
C12 N2 N3 C15 -178.21(12) . . . . ?
C12 C13 C14 N1 -0.1(3) . . . . ?
C27 N8 C28 C29 0.6(2) . . . . ?
C27 C26 C25 N7 -174.67(14) . . . . ?
C27 C26 C25 C29 1.5(2) . . . . ?
C22 N6 N7 C25 174.49(12) . . . . ?
C22 C21 C20 N5 -0.1(2) . . . . ?
C15 C19 C18 N4 -0.1(3) . . . . ?
C15 C16 C17 N4 -0.2(3) . . . . ?
C25 C26 C27 N8 -0.4(2) . . . . ?
C9 C5 C6 C1 178.86(13) . . . . ?
C9 C5 C4 C3 -179.16(13) . . . . ?
C24 N5 C20 C21 0.6(2) . . . . ?
C21 C22 C23 C24 1.3(2) . . . . ?
C13 C12 C11 C10 1.9(2) . . . . ?
C23 C22 C21 C20 -0.9(2) . . . . ?
C20 N5 C24 C23 0.0(2) . . . . ?
C19 C15 C16 C17 0.2(2) . . . . ?
C16 C15 C19 C18 -0.1(2) . . . . ?
C14 N1 C10 C11 -0.2(2) . . . . ?
C10 N1 C14 C13 0.9(2) . . . . ?
C11 C12 C13 C14 -1.3(2) . . . . ?
C17 N4 C18 C19 0.1(3) . . . . ?
C18 N4 C17 C16 0.0(3) . . . . ?
